data_2012944
loop_
_publ_author_name
'Nakano, Hiroyuki'
'Ozeki, Tomoji'
'Yagasaki, Atsushi'

_publ_section_title
;
 (Et~4~N)~4~[V~4~O~12~]&#x00B7;2H~2~O
;
_journal_issue 9
_journal_name_full 'Acta Crystallographica Section C'
_journal_page_first m464
_journal_page_last m465
_journal_paper_doi 10.1107/S0108270102013008
_journal_volume 58
_journal_year 2002
_chemical_formula_iupac '(C8 H20 N)4 [V4 O12] , 2H2 O'
_chemical_formula_moiety '4(C8 H20 N) 1+ , O12 V4 4- , 2(H2 O)'
_chemical_formula_structural '(C8 H20 N)4 [V4 O12] , 2H2 O'
_chemical_formula_sum 'C32 H84 N4 O14 V4'
_chemical_formula_weight 952.79
_chemical_name_common
;
Tetrakis(tetraethylammonium) cyclotetravanadate dihydrate
;
_chemical_name_systematic
;
Tetrakis(tetraethylammonium) cyclo-tetra-\m-oxo-tetrakis[dioxovanadium(V)]
dihydrate
;
_space_group_IT_number 14
_symmetry_cell_setting monoclinic
_symmetry_space_group_name_Hall '-P 2yn'
_symmetry_space_group_name_H-M 'P 1 21/n 1'
_atom_sites_solution_hydrogens geom
_atom_sites_solution_primary direct
_atom_sites_solution_secondary difmap
_cell_angle_alpha 90
_cell_angle_beta 103.8360(10)
_cell_angle_gamma 90
_cell_formula_units_Z 2
_cell_length_a 14.0187(3)
_cell_length_b 10.5729(2)
_cell_length_c 16.0212(4)
_cell_measurement_reflns_used 4000
_cell_measurement_temperature 90(2)
_cell_measurement_theta_max 30.50
_cell_measurement_theta_min 1.00
_cell_volume 2305.73(9)
_computing_cell_refinement 'SAINT (Bruker, 1998)'
_computing_data_collection 'SMART (Bruker, 1998)'
_computing_data_reduction SAINT
_computing_molecular_graphics 'ORTEPIII (Burnett & Johnson, 1996)'
_computing_structure_refinement 'SHELXL97 (Sheldrick, 1997)'
_computing_structure_solution 'SHELXS97 (Sheldrick, 1997)'
_diffrn_ambient_temperature 90(2)
_diffrn_measured_fraction_theta_full 0.998
_diffrn_measured_fraction_theta_max 0.998
_diffrn_measurement_device_type 'Bruker SMART CCD area-detector'
_diffrn_measurement_method \w
_diffrn_radiation_monochromator graphite
_diffrn_radiation_source 'Rigaku Ultrax-18 rotating anode'
_diffrn_radiation_type MoK\a
_diffrn_radiation_wavelength 0.71073
_diffrn_reflns_av_R_equivalents 0.114
_diffrn_reflns_av_sigmaI/netI 0.135
_diffrn_reflns_limit_h_max 20
_diffrn_reflns_limit_h_min -16
_diffrn_reflns_limit_k_max 15
_diffrn_reflns_limit_k_min -14
_diffrn_reflns_limit_l_max 22
_diffrn_reflns_limit_l_min -21
_diffrn_reflns_number 22145
_diffrn_reflns_theta_full 30.50
_diffrn_reflns_theta_max 30.50
_diffrn_reflns_theta_min 1.74
_exptl_absorpt_coefficient_mu 0.846
_exptl_absorpt_correction_T_max 0.983
_exptl_absorpt_correction_T_min 0.631
_exptl_absorpt_correction_type multi-scan
_exptl_absorpt_process_details '(SADABS; Sheldrick, 1996)'
_exptl_crystal_colour colourless
_exptl_crystal_density_diffrn 1.372
_exptl_crystal_density_meas ?
_exptl_crystal_density_method 'not measured'
_exptl_crystal_description plate
_exptl_crystal_F_000 1016
_exptl_crystal_size_max 0.40
_exptl_crystal_size_mid 0.30
_exptl_crystal_size_min 0.02
_refine_diff_density_max 0.72
_refine_diff_density_min -0.87
_refine_ls_extinction_method none
_refine_ls_goodness_of_fit_ref 0.915
_refine_ls_hydrogen_treatment constr
_refine_ls_matrix_type full
_refine_ls_number_parameters 244
_refine_ls_number_reflns 7001
_refine_ls_number_restraints 0
_refine_ls_restrained_S_all 0.915
_refine_ls_R_factor_all 0.125
_refine_ls_R_factor_gt 0.058
_refine_ls_shift/su_max <0.001
_refine_ls_shift/su_mean 0.000
_refine_ls_structure_factor_coef Fsqd
_refine_ls_weighting_details 'calc w = 1/[\s^2^(Fo^2^)+(0.0673P)^2^] where P=(Fo^2^+2Fc^2^)/3'
_refine_ls_weighting_scheme calc
_refine_ls_wR_factor_gt 0.120
_refine_ls_wR_factor_ref 0.141
_reflns_number_gt 3962
_reflns_number_total 7001
_reflns_threshold_expression I>2\s(I)
_cod_data_source_file ob1072.cif
_cod_data_source_block I
_cod_depositor_comments
;
The following automatic conversions were performed:

'_exptl_crystal_density_meas' value 'not measured' was changed to '?'
- the value is perceived as not measured.

Automatic conversion script
Id: cif_fix_values 3008 2015-01-20 13:52:24Z robertas 
;
_cod_original_cell_volume 2305.70(10)
_cod_original_sg_symbol_H-M 'P 21/n'
_cod_database_code 2012944
_cod_database_fobs_code 2012944

loop_
_symmetry_equiv_pos_as_xyz
'x, y, z'
'-x+1/2, y+1/2, -z+1/2'
'-x, -y, -z'
'x-1/2, -y-1/2, z-1/2'

loop_
_atom_site_label
_atom_site_fract_x
_atom_site_fract_y
_atom_site_fract_z
_atom_site_U_iso_or_equiv
_atom_site_adp_type
_atom_site_calc_flag
_atom_site_refinement_flags
_atom_site_occupancy
_atom_site_disorder_assembly
_atom_site_disorder_group
_atom_site_type_symbol
V1 0.11611(4) 0.14752(5) 0.03933(3) 0.01153(13) Uani d . 1 . . V
V2 0.06027(4) -0.05252(5) -0.13271(3) 0.01176(13) Uani d . 1 . . V
O1 0.16926(18) 0.2866(2) 0.03968(14) 0.0178(5) Uani d . 1 . . O
O2 0.19662(17) 0.0456(2) 0.09524(14) 0.0167(5) Uani d . 1 . . O
O3 0.00201(17) -0.0213(2) -0.23230(13) 0.0167(5) Uani d . 1 . . O
O4 0.16905(17) -0.1148(2) -0.13378(15) 0.0178(5) Uani d . 1 . . O
O5 0.07585(17) 0.0937(2) -0.07161(14) 0.0153(5) Uani d . 1 . . O
O6 0.01091(17) 0.1636(2) 0.08590(13) 0.0151(5) Uani d . 1 . . O
O7 0.32751(18) -0.0695(2) 0.01205(16) 0.0230(6) Uani d . 1 . . O
H1 0.2822 -0.0320 0.0393 0.034 Uiso d . 1 . . H
H2 0.2808 -0.1174 -0.0381 0.034 Uiso d . 1 . . H
N1 0.3428(2) 0.1750(2) 0.33564(16) 0.0130(5) Uani d . 1 . . N
C1 0.2362(2) 0.1484(3) 0.29060(19) 0.0156(6) Uani d . 1 . . C
H1A 0.2341 0.1111 0.2335 0.019 Uiso calc R 1 . . H
H1B 0.2097 0.0848 0.3244 0.019 Uiso calc R 1 . . H
C2 0.3965(3) 0.0502(3) 0.3373(2) 0.0206(7) Uani d . 1 . . C
H2A 0.3861 0.0192 0.2775 0.025 Uiso calc R 1 . . H
H2B 0.3660 -0.0120 0.3693 0.025 Uiso calc R 1 . . H
C3 0.3874(3) 0.2768(3) 0.2900(2) 0.0175(7) Uani d . 1 . . C
H3A 0.4564 0.2900 0.3218 0.021 Uiso calc R 1 . . H
H3B 0.3517 0.3569 0.2926 0.021 Uiso calc R 1 . . H
C4 0.3515(3) 0.2252(3) 0.42608(19) 0.0171(7) Uani d . 1 . . C
H4A 0.3240 0.3119 0.4219 0.021 Uiso calc R 1 . . H
H4B 0.4220 0.2312 0.4554 0.021 Uiso calc R 1 . . H
C5 0.1705(3) 0.2637(4) 0.2785(2) 0.0256(8) Uani d . 1 . . C
H5A 0.1035 0.2392 0.2493 0.038 Uiso calc R 1 . . H
H5B 0.1950 0.3265 0.2438 0.038 Uiso calc R 1 . . H
H5C 0.1706 0.3001 0.3348 0.038 Uiso calc R 1 . . H
C6 0.5061(3) 0.0530(4) 0.3772(3) 0.0378(11) Uani d . 1 . . C
H6A 0.5335 -0.0319 0.3751 0.057 Uiso calc R 1 . . H
H6B 0.5178 0.0807 0.4372 0.057 Uiso calc R 1 . . H
H6C 0.5379 0.1119 0.3451 0.057 Uiso calc R 1 . . H
C7 0.3860(3) 0.2499(4) 0.1964(2) 0.0218(7) Uani d . 1 . . C
H7A 0.4162 0.3207 0.1728 0.033 Uiso calc R 1 . . H
H7B 0.3179 0.2394 0.1635 0.033 Uiso calc R 1 . . H
H7C 0.4230 0.1723 0.1928 0.033 Uiso calc R 1 . . H
C8 0.2999(3) 0.1459(3) 0.4817(2) 0.0194(7) Uani d . 1 . . C
H8A 0.3093 0.1851 0.5385 0.029 Uiso calc R 1 . . H
H8B 0.3278 0.0604 0.4879 0.029 Uiso calc R 1 . . H
H8C 0.2296 0.1412 0.4544 0.029 Uiso calc R 1 . . H
N2 0.3596(2) 0.2502(3) 0.87870(17) 0.0171(6) Uani d . 1 . . N
C9 0.4009(3) 0.2293(3) 0.9744(2) 0.0197(7) Uani d . 1 . . C
H9A 0.3559 0.2687 1.0060 0.024 Uiso calc R 1 . . H
H9B 0.4022 0.1373 0.9861 0.024 Uiso calc R 1 . . H
C10 0.2550(3) 0.1984(3) 0.8593(2) 0.0200(7) Uani d . 1 . . C
H10A 0.2203 0.2374 0.8998 0.024 Uiso calc R 1 . . H
H10B 0.2583 0.1062 0.8704 0.024 Uiso calc R 1 . . H
C11 0.4217(3) 0.1843(4) 0.8257(3) 0.0292(9) Uani d . 1 . . C
H11A 0.3910 0.1987 0.7640 0.035 Uiso calc R 1 . . H
H11B 0.4874 0.2245 0.8384 0.035 Uiso calc R 1 . . H
C12 0.3602(3) 0.3897(3) 0.8552(2) 0.0232(8) Uani d . 1 . . C
H12A 0.4290 0.4197 0.8676 0.028 Uiso calc R 1 . . H
H12B 0.3320 0.3991 0.7927 0.028 Uiso calc R 1 . . H
C13 0.5035(3) 0.2820(4) 1.0096(3) 0.0281(8) Uani d . 1 . . C
H13A 0.5245 0.2646 1.0714 0.042 Uiso calc R 1 . . H
H13B 0.5030 0.3736 1.0000 0.042 Uiso calc R 1 . . H
H13C 0.5493 0.2419 0.9801 0.042 Uiso calc R 1 . . H
C14 0.1942(3) 0.2207(4) 0.7677(2) 0.0343(10) Uani d . 1 . . C
H14A 0.1286 0.1843 0.7614 0.051 Uiso calc R 1 . . H
H14B 0.2265 0.1802 0.7268 0.051 Uiso calc R 1 . . H
H14C 0.1885 0.3117 0.7563 0.051 Uiso calc R 1 . . H
C15 0.4350(4) 0.0436(4) 0.8406(3) 0.0418(11) Uani d . 1 . . C
H15A 0.4757 0.0096 0.8040 0.063 Uiso calc R 1 . . H
H15B 0.3706 0.0020 0.8265 0.063 Uiso calc R 1 . . H
H15C 0.4672 0.0279 0.9011 0.063 Uiso calc R 1 . . H
C16 0.3027(3) 0.4724(3) 0.9032(3) 0.0295(9) Uani d . 1 . . C
H16A 0.3059 0.5606 0.8853 0.044 Uiso calc R 1 . . H
H16B 0.3311 0.4653 0.9652 0.044 Uiso calc R 1 . . H
H16C 0.2340 0.4448 0.8902 0.044 Uiso calc R 1 . . H

loop_
_atom_site_aniso_label
_atom_site_aniso_U_11
_atom_site_aniso_U_22
_atom_site_aniso_U_33
_atom_site_aniso_U_12
_atom_site_aniso_U_13
_atom_site_aniso_U_23
V1 0.0111(3) 0.0147(3) 0.0071(2) -0.0009(2) -0.00102(19) -0.0003(2)
V2 0.0111(3) 0.0162(3) 0.0070(2) 0.0007(2) 0.00013(19) 0.0000(2)
O1 0.0223(14) 0.0173(12) 0.0138(11) -0.0030(10) 0.0043(10) -0.0009(9)
O2 0.0174(12) 0.0185(12) 0.0115(11) 0.0026(10) -0.0020(9) -0.0002(9)
O3 0.0186(13) 0.0211(12) 0.0086(11) 0.0018(10) -0.0005(9) 0.0003(9)
O4 0.0127(12) 0.0245(13) 0.0156(12) 0.0018(10) 0.0023(9) 0.0007(9)
O5 0.0157(12) 0.0194(11) 0.0090(10) -0.0017(10) -0.0004(9) -0.0031(9)
O6 0.0143(12) 0.0200(12) 0.0104(11) 0.0006(9) 0.0015(9) 0.0012(9)
O7 0.0165(13) 0.0253(14) 0.0267(14) 0.0043(11) 0.0043(11) 0.0006(11)
N1 0.0127(14) 0.0148(13) 0.0091(12) 0.0001(10) -0.0022(10) -0.0017(10)
C1 0.0157(16) 0.0196(16) 0.0095(14) -0.0060(14) -0.0006(12) -0.0042(13)
C2 0.027(2) 0.0168(16) 0.0153(16) 0.0079(15) -0.0001(14) -0.0033(14)
C3 0.0144(17) 0.0219(18) 0.0144(16) -0.0056(13) -0.0001(13) -0.0013(13)
C4 0.0222(18) 0.0180(17) 0.0079(14) 0.0003(14) -0.0029(13) -0.0035(12)
C5 0.0151(18) 0.035(2) 0.0236(19) 0.0043(16) -0.0026(14) -0.0056(16)
C6 0.029(2) 0.043(2) 0.032(2) 0.018(2) -0.0122(17) -0.011(2)
C7 0.0193(18) 0.031(2) 0.0137(16) -0.0043(16) 0.0010(13) 0.0014(14)
C8 0.0254(19) 0.0194(17) 0.0122(15) 0.0033(15) 0.0021(13) 0.0023(13)
N2 0.0189(15) 0.0168(14) 0.0182(14) -0.0031(12) 0.0094(12) -0.0011(11)
C9 0.0197(19) 0.0192(17) 0.0204(17) -0.0021(14) 0.0053(14) 0.0001(14)
C10 0.0170(18) 0.0227(18) 0.0214(18) -0.0070(14) 0.0071(14) -0.0002(14)
C11 0.026(2) 0.034(2) 0.033(2) -0.0041(17) 0.0181(18) -0.0145(17)
C12 0.028(2) 0.0195(17) 0.0239(19) -0.0049(15) 0.0100(16) 0.0032(14)
C13 0.018(2) 0.027(2) 0.037(2) -0.0019(16) 0.0020(16) -0.0012(17)
C14 0.038(3) 0.045(3) 0.0162(19) -0.017(2) -0.0003(17) 0.0006(17)
C15 0.047(3) 0.040(3) 0.037(2) 0.018(2) 0.008(2) -0.010(2)
C16 0.035(2) 0.0201(19) 0.033(2) -0.0002(16) 0.0082(18) -0.0010(16)

loop_
_atom_type_symbol
_atom_type_description
_atom_type_scat_dispersion_real
_atom_type_scat_dispersion_imag
_atom_type_scat_source
C C 0.0033 0.0016 'International Tables Vol C Tables 4.2.6.8 and 6.1.1.4'
H H 0.0000 0.0000 'International Tables Vol C Tables 4.2.6.8 and 6.1.1.4'
N N 0.0061 0.0033 'International Tables Vol C Tables 4.2.6.8 and 6.1.1.4'
O O 0.0106 0.0060 'International Tables Vol C Tables 4.2.6.8 and 6.1.1.4'
V V 0.3005 0.5294 'International Tables Vol C Tables 4.2.6.8 and 6.1.1.4'

loop_
_geom_angle_atom_site_label_1
_geom_angle_atom_site_label_2
_geom_angle_atom_site_label_3
_geom_angle_site_symmetry_3
_geom_angle
O1 V1 O2 . 109.20(12)
O1 V1 O6 . 109.07(11)
O2 V1 O6 . 110.73(11)
O1 V1 O5 . 108.44(11)
O2 V1 O5 . 109.62(11)
O6 V1 O5 . 109.75(10)
O3 V2 O4 . 108.26(11)
O3 V2 O5 . 108.69(11)
O4 V2 O5 . 110.50(11)
O3 V2 O6 3 109.67(11)
O4 V2 O6 3 110.10(11)
O5 V2 O6 3 109.60(10)
V2 O5 V1 . 139.57(13)
V1 O6 V2 3 133.71(13)
H1 O7 H2 . 101
C2 N1 C3 . 111.5(3)
C2 N1 C4 . 111.1(2)
C3 N1 C4 . 105.3(2)
C2 N1 C1 . 105.9(2)
C3 N1 C1 . 111.9(2)
C4 N1 C1 . 111.3(2)
C5 C1 N1 . 114.2(3)
C5 C1 H1A . 108.7
N1 C1 H1A . 108.7
C5 C1 H1B . 108.7
N1 C1 H1B . 108.7
H1A C1 H1B . 107.6
N1 C2 C6 . 116.1(3)
N1 C2 H2A . 108.3
C6 C2 H2A . 108.3
N1 C2 H2B . 108.3
C6 C2 H2B . 108.3
H2A C2 H2B . 107.4
N1 C3 C7 . 115.6(3)
N1 C3 H3A . 108.4
C7 C3 H3A . 108.4
N1 C3 H3B . 108.4
C7 C3 H3B . 108.4
H3A C3 H3B . 107.4
N1 C4 C8 . 115.1(3)
N1 C4 H4A . 108.5
C8 C4 H4A . 108.5
N1 C4 H4B . 108.5
C8 C4 H4B . 108.5
H4A C4 H4B . 107.5
C1 C5 H5A . 109.5
C1 C5 H5B . 109.5
H5A C5 H5B . 109.5
C1 C5 H5C . 109.5
H5A C5 H5C . 109.5
H5B C5 H5C . 109.5
C2 C6 H6A . 109.5
C2 C6 H6B . 109.5
H6A C6 H6B . 109.5
C2 C6 H6C . 109.5
H6A C6 H6C . 109.5
H6B C6 H6C . 109.5
C3 C7 H7A . 109.5
C3 C7 H7B . 109.5
H7A C7 H7B . 109.5
C3 C7 H7C . 109.5
H7A C7 H7C . 109.5
H7B C7 H7C . 109.5
C4 C8 H8A . 109.5
C4 C8 H8B . 109.5
H8A C8 H8B . 109.5
C4 C8 H8C . 109.5
H8A C8 H8C . 109.5
H8B C8 H8C . 109.5
C9 N2 C11 . 111.4(3)
C9 N2 C12 . 111.5(3)
C11 N2 C12 . 105.5(3)
C9 N2 C10 . 105.6(2)
C11 N2 C10 . 111.8(3)
C12 N2 C10 . 111.0(3)
C13 C9 N2 . 114.8(3)
C13 C9 H9A . 108.6
N2 C9 H9A . 108.6
C13 C9 H9B . 108.6
N2 C9 H9B . 108.6
H9A C9 H9B . 107.6
N2 C10 C14 . 115.4(3)
N2 C10 H10A . 108.4
C14 C10 H10A . 108.4
N2 C10 H10B . 108.4
C14 C10 H10B . 108.4
H10A C10 H10B . 107.5
C15 C11 N2 . 115.3(3)
C15 C11 H11A . 108.5
N2 C11 H11A . 108.5
C15 C11 H11B . 108.5
N2 C11 H11B . 108.5
H11A C11 H11B . 107.5
C16 C12 N2 . 113.5(3)
C16 C12 H12A . 108.9
N2 C12 H12A . 108.9
C16 C12 H12B . 108.9
N2 C12 H12B . 108.9
H12A C12 H12B . 107.7
C9 C13 H13A . 109.5
C9 C13 H13B . 109.5
H13A C13 H13B . 109.5
C9 C13 H13C . 109.5
H13A C13 H13C . 109.5
H13B C13 H13C . 109.5
C10 C14 H14A . 109.5
C10 C14 H14B . 109.5
H14A C14 H14B . 109.5
C10 C14 H14C . 109.5
H14A C14 H14C . 109.5
H14B C14 H14C . 109.5
C11 C15 H15A . 109.5
C11 C15 H15B . 109.5
H15A C15 H15B . 109.5
C11 C15 H15C . 109.5
H15A C15 H15C . 109.5
H15B C15 H15C . 109.5
C12 C16 H16A . 109.5
C12 C16 H16B . 109.5
H16A C16 H16B . 109.5
C12 C16 H16C . 109.5
H16A C16 H16C . 109.5
H16B C16 H16C . 109.5

loop_
_geom_bond_atom_site_label_1
_geom_bond_atom_site_label_2
_geom_bond_site_symmetry_2
_geom_bond_distance
_geom_bond_publ_flag
V1 O1 . 1.648(2) y
V1 O2 . 1.659(2) y
V1 O6 . 1.813(2) y
V1 O5 . 1.822(2) y
V2 O3 . 1.643(2) y
V2 O4 . 1.665(2) y
V2 O5 . 1.815(2) y
V2 O6 3 1.815(2) y
O6 V2 3 1.815(2) ?
O7 H1 . 0.94 ?
O7 H2 . 1.04 ?
N1 C2 . 1.517(4) ?
N1 C3 . 1.518(4) ?
N1 C4 . 1.520(4) ?
N1 C1 . 1.521(4) ?
C1 C5 . 1.512(5) ?
C1 H1A . 0.99 ?
C1 H1B . 0.99 ?
C2 C6 . 1.517(5) ?
C2 H2A . 0.99 ?
C2 H2B . 0.99 ?
C3 C7 . 1.521(4) ?
C3 H3A . 0.99 ?
C3 H3B . 0.99 ?
C4 C8 . 1.526(5) ?
C4 H4A . 0.99 ?
C4 H4B . 0.99 ?
C5 H5A . 0.98 ?
C5 H5B . 0.98 ?
C5 H5C . 0.98 ?
C6 H6A . 0.98 ?
C6 H6B . 0.98 ?
C6 H6C . 0.98 ?
C7 H7A . 0.98 ?
C7 H7B . 0.98 ?
C7 H7C . 0.98 ?
C8 H8A . 0.98 ?
C8 H8B . 0.98 ?
C8 H8C . 0.98 ?
N2 C9 . 1.521(4) ?
N2 C11 . 1.523(4) ?
N2 C12 . 1.523(4) ?
N2 C10 . 1.525(4) ?
C9 C13 . 1.520(5) ?
C9 H9A . 0.99 ?
C9 H9B . 0.99 ?
C10 C14 . 1.528(5) ?
C10 H10A . 0.99 ?
C10 H10B . 0.99 ?
C11 C15 . 1.511(6) ?
C11 H11A . 0.99 ?
C11 H11B . 0.99 ?
C12 C16 . 1.517(5) ?
C12 H12A . 0.99 ?
C12 H12B . 0.99 ?
C13 H13A . 0.98 ?
C13 H13B . 0.98 ?
C13 H13C . 0.98 ?
C14 H14A . 0.98 ?
C14 H14B . 0.98 ?
C14 H14C . 0.98 ?
C15 H15A . 0.98 ?
C15 H15B . 0.98 ?
C15 H15C . 0.98 ?
C16 H16A . 0.98 ?
C16 H16B . 0.98 ?
C16 H16C . 0.98 ?

loop_
_geom_hbond_atom_site_label_D
_geom_hbond_atom_site_label_H
_geom_hbond_atom_site_label_A
_geom_hbond_distance_DH
_geom_hbond_distance_HA
_geom_hbond_distance_DA
_geom_hbond_angle_DHA
_geom_hbond_publ_flag
O7 H1 O2 0.94 1.85 2.792(3) 178 y
O7 H2 O4 1.04 1.91 2.853(3) 149 y
